data_7203036
loop_
_publ_author_name
'Deacon, Glen B.'
'Hein, Stefanie'
'Junk, Peter C.'
'J\"ustel, Thomas'
'Lee, Winnie'
'Turner, David R.'

_publ_section_title
;
 Structural variations in rare earth benzoate complexes : Part II.
 Yttrium and terbium
;
_journal_issue 11
_journal_name_full CrystEngComm
_journal_page_first 1110
_journal_paper_doi 10.1039/b708589c
_journal_volume 9
_journal_year 2007
_chemical_formula_moiety 'C25 H28 N3 O16 S2 Y1'
_chemical_formula_sum 'C25 H28 N3 O16 S2 Y'
_chemical_formula_weight 779.53
_chemical_name_common {[(H2O)2(DMSO)(4-NO2BA)3Y]DMSO}n
_chemical_name_systematic
;
poly{[bis(aqua)(dimethylsulphoxide)tris(4-nitrobenzoate)yttrium(III)]
dimethylsulphoxide}
;
_space_group_IT_number 2
_symmetry_cell_setting triclinic
_symmetry_space_group_name_Hall '-P 1'
_symmetry_space_group_name_H-M 'P -1'
_atom_sites_solution_hydrogens geom
_atom_sites_solution_primary direct
_atom_sites_solution_secondary difmap
_audit_creation_method SHELXL-97
_cell_angle_alpha 98.840(1)
_cell_angle_beta 96.540(1)
_cell_angle_gamma 107.148(2)
_cell_formula_units_Z 2
_cell_length_a 9.9516(3)
_cell_length_b 10.5178(3)
_cell_length_c 15.9228(5)
_cell_measurement_temperature 123(1)
_cell_volume 1551.09(8)
_computing_cell_refinement 'Bruker SMART (Bruker)'
_computing_data_collection 'Bruker SMART (Bruker)'
_computing_data_reduction 'Bruker SAINT (Bruker)'
_computing_molecular_graphics 'X-Seed (Barbour, 1999)'
_computing_publication_material 'CIFTAB (Sheldrick, 1997)'
_computing_structure_refinement 'SHELXL-97 (Sheldrick, 1997)'
_computing_structure_solution 'SHELXS-97 (Sheldrick, 1990)'
_diffrn_ambient_temperature 123(1)
_diffrn_measured_fraction_theta_full 0.998
_diffrn_measured_fraction_theta_max 0.998
_diffrn_measurement_device_type 'Bruker X8 Apex II CCD'
_diffrn_measurement_method 'phi and omega scans'
_diffrn_radiation_monochromator graphite
_diffrn_radiation_source 'fine-focus sealed tube'
_diffrn_radiation_type MoK\a
_diffrn_radiation_wavelength 0.71073
_diffrn_reflns_av_R_equivalents 0.0237
_diffrn_reflns_av_sigmaI/netI 0.0323
_diffrn_reflns_limit_h_max 12
_diffrn_reflns_limit_h_min -12
_diffrn_reflns_limit_k_max 13
_diffrn_reflns_limit_k_min -13
_diffrn_reflns_limit_l_max 20
_diffrn_reflns_limit_l_min -20
_diffrn_reflns_number 16368
_diffrn_reflns_theta_full 27.50
_diffrn_reflns_theta_max 27.50
_diffrn_reflns_theta_min 2.17
_exptl_absorpt_coefficient_mu 2.095
_exptl_absorpt_correction_T_max 0.7366
_exptl_absorpt_correction_T_min 0.5665
_exptl_absorpt_correction_type multi-scan
_exptl_absorpt_process_details SADABS
_exptl_crystal_colour colourless
_exptl_crystal_density_diffrn 1.669
_exptl_crystal_density_method 'not measured'
_exptl_crystal_description block
_exptl_crystal_F_000 796
_exptl_crystal_size_max 0.30
_exptl_crystal_size_mid 0.15
_exptl_crystal_size_min 0.15
_refine_diff_density_max 0.373
_refine_diff_density_min -0.590
_refine_diff_density_rms 0.062
_refine_ls_extinction_expression Fc^*^=kFc[1+0.001xFc^2^\l^3^/sin(2\q)]^-1/4^
_refine_ls_extinction_method none
_refine_ls_goodness_of_fit_ref 1.023
_refine_ls_hydrogen_treatment mixed
_refine_ls_matrix_type full
_refine_ls_number_parameters 440
_refine_ls_number_reflns 7109
_refine_ls_number_restraints 0
_refine_ls_restrained_S_all 1.023
_refine_ls_R_factor_all 0.0338
_refine_ls_R_factor_gt 0.0270
_refine_ls_shift/su_max 0.003
_refine_ls_shift/su_mean 0.000
_refine_ls_structure_factor_coef Fsqd
_refine_ls_weighting_details 'calc w=1/[\s^2^(Fo^2^)+(0.2000P)^2^+0.0000P] where P=(Fo^2^+2Fc^2^)/3'
_refine_ls_weighting_scheme calc
_refine_ls_wR_factor_gt 0.0650
_refine_ls_wR_factor_ref 0.0679
_reflns_number_gt 6325
_reflns_number_total 7109
_reflns_threshold_expression >2sigma(I)
_cod_data_source_file b708589c.txt
_cod_data_source_block 10a
_cod_depositor_comments
;
The following automatic conversions were performed:
'_exptl_absorpt_correction_type' value 'Multi-scan' changed to
'multi-scan' according to
'/home/saulius/struct/CIF-dictionaries/cif_core.dic' dictionary named
'cif_core.dic' version 2.4.1 from 2010-06-29.

Automatic conversion script
Id: cif_fix_enum 1527 2010-12-29 10:47:43Z saulius 
;
_cod_original_sg_symbol_H-M P-1
_cod_original_formula_sum 'C25 H28 N3 O16 S2 Y1'
_cod_database_code 7203036

loop_
_symmetry_equiv_pos_as_xyz
'x, y, z'
'-x, -y, -z'

loop_
_atom_site_label
_atom_site_type_symbol
_atom_site_fract_x
_atom_site_fract_y
_atom_site_fract_z
_atom_site_U_iso_or_equiv
_atom_site_adp_type
_atom_site_occupancy
_atom_site_symmetry_multiplicity
_atom_site_calc_flag
_atom_site_refinement_flags
_atom_site_disorder_assembly
_atom_site_disorder_group
Y1 Y 0.249959(16) 1.005763(16) 0.488956(10) 0.01285(5) Uani 1 1 d . . .
S1 S 0.30882(5) 1.33857(5) 0.44448(3) 0.02069(10) Uani 1 1 d . . .
O1 O 0.24972(13) 0.82018(13) 0.38582(8) 0.0215(3) Uani 1 1 d . . .
N1 N 0.30220(19) 0.55027(17) 0.00950(11) 0.0252(4) Uani 1 1 d . . .
C1 C 0.16594(18) 0.70878(18) 0.34162(11) 0.0166(3) Uani 1 1 d . . .
H1O H -0.005(3) 0.809(2) 0.5136(15) 0.030(7) Uiso 1 1 d . . .
S2 S 0.42586(5) 1.41423(4) 0.73564(3) 0.01998(10) Uani 1 1 d . . .
O2 O 0.06195(14) 0.63270(14) 0.36527(9) 0.0244(3) Uani 1 1 d . . .
N2 N -0.13912(18) 0.83831(15) -0.01910(10) 0.0214(3) Uani 1 1 d . . .
C2 C 0.19844(18) 0.66691(18) 0.25253(11) 0.0158(3) Uani 1 1 d . . .
H2O H 0.059(3) 0.737(3) 0.4646(19) 0.049(8) Uiso 1 1 d . . .
O3 O 0.41433(16) 0.62100(16) -0.00746(10) 0.0338(3) Uani 1 1 d . . .
N3 N 0.73837(16) 1.19650(15) 0.07541(10) 0.0183(3) Uani 1 1 d . . .
C3 C 0.10753(19) 0.55209(18) 0.19565(12) 0.0204(4) Uani 1 1 d . . .
H3 H 0.0251 0.5003 0.2120 0.024 Uiso 1 1 calc R . .
H3O H 0.458(2) 1.252(3) 0.5970(16) 0.033(7) Uiso 1 1 d . . .
O4 O 0.22304(19) 0.44681(15) -0.03831(10) 0.0376(4) Uani 1 1 d . . .
C4 C 0.1388(2) 0.51409(19) 0.11470(12) 0.0220(4) Uani 1 1 d . . .
H4 H 0.0785 0.4373 0.0763 0.026 Uiso 1 1 calc R . .
H4O H 0.527(3) 1.176(3) 0.5722(17) 0.039(8) Uiso 1 1 d . . .
O5 O 0.05687(13) 0.98336(14) 0.39029(8) 0.0207(3) Uani 1 1 d . . .
C5 C 0.2621(2) 0.59382(19) 0.09278(12) 0.0193(4) Uani 1 1 d . . .
O6 O -0.17802(13) 0.93279(13) 0.38280(8) 0.0197(3) Uani 1 1 d . . .
C6 C 0.35247(19) 0.71020(18) 0.14696(12) 0.0189(4) Uani 1 1 d . . .
H6 H 0.4334 0.7631 0.1298 0.023 Uiso 1 1 calc R . .
O7 O -0.03372(16) 0.84298(15) -0.05265(9) 0.0290(3) Uani 1 1 d . . .
C7 C 0.31963(18) 0.74608(18) 0.22731(12) 0.0175(3) Uani 1 1 d . . .
H7 H 0.3793 0.8241 0.2649 0.021 Uiso 1 1 calc R . .
O8 O -0.25865(16) 0.81543(18) -0.05965(9) 0.0367(4) Uani 1 1 d . . .
C8 C -0.06753(18) 0.94632(16) 0.34932(11) 0.0136(3) Uani 1 1 d . . .
O9 O 0.39073(12) 1.08703(13) 0.38601(8) 0.0179(3) Uani 1 1 d . . .
C9 C -0.08705(17) 0.91544(16) 0.25229(11) 0.0131(3) Uani 1 1 d . . .
O10 O 0.60881(13) 1.10157(14) 0.44744(8) 0.0213(3) Uani 1 1 d . . .
C10 C -0.22027(18) 0.89073(17) 0.20359(11) 0.0156(3) Uani 1 1 d . . .
H10 H -0.2978 0.8917 0.2310 0.019 Uiso 1 1 calc R . .
O11 O 0.68221(16) 1.11401(15) 0.00873(9) 0.0292(3) Uani 1 1 d . . .
C11 C -0.23826(19) 0.86454(18) 0.11413(12) 0.0177(3) Uani 1 1 d . . .
H11 H -0.3269 0.8483 0.0809 0.021 Uiso 1 1 calc R . .
O12 O 0.83890(14) 1.30024(14) 0.08037(9) 0.0242(3) Uani 1 1 d . . .
C12 C -0.12069(19) 0.86326(17) 0.07593(11) 0.0165(3) Uani 1 1 d . . .
O13 O 0.22304(12) 1.22752(13) 0.48652(8) 0.0184(3) Uani 1 1 d . . .
C13 C 0.01281(19) 0.88531(18) 0.12230(12) 0.0187(4) Uani 1 1 d . . .
H13 H 0.0893 0.8819 0.0945 0.022 Uiso 1 1 calc R . .
O14 O 0.06923(14) 0.80449(14) 0.51174(9) 0.0186(3) Uani 1 1 d . . .
C14 C 0.02947(18) 0.91263(18) 0.21125(11) 0.0173(3) Uani 1 1 d . . .
H14 H 0.1186 0.9292 0.2440 0.021 Uiso 1 1 calc R . .
O15 O 0.45303(14) 1.17209(15) 0.57684(9) 0.0241(3) Uani 1 1 d . . .
C15 C 0.52110(17) 1.10502(16) 0.38511(11) 0.0146(3) Uani 1 1 d . . .
O16 O 0.47489(14) 1.42729(14) 0.64993(9) 0.0250(3) Uani 1 1 d . . .
C16 C 0.57689(17) 1.13142(16) 0.30362(11) 0.0143(3) Uani 1 1 d . . .
C17 C 0.48502(18) 1.09152(17) 0.22482(12) 0.0171(3) Uani 1 1 d . . .
H17 H 0.3876 1.0527 0.2230 0.021 Uiso 1 1 calc R . .
C18 C 0.53737(18) 1.10906(18) 0.14909(12) 0.0175(3) Uani 1 1 d . . .
H18 H 0.4771 1.0789 0.0960 0.021 Uiso 1 1 calc R . .
C19 C 0.68245(18) 1.17297(17) 0.15478(11) 0.0148(3) Uani 1 1 d . . .
C20 C 0.77605(18) 1.21707(17) 0.23229(11) 0.0167(3) Uani 1 1 d . . .
H20 H 0.8724 1.2616 0.2341 0.020 Uiso 1 1 calc R . .
C21 C 0.72317(18) 1.19347(17) 0.30698(11) 0.0159(3) Uani 1 1 d . . .
H21 H 0.7848 1.2188 0.3595 0.019 Uiso 1 1 calc R . .
C22 C 0.2076(2) 1.3096(2) 0.33939(14) 0.0345(5) Uani 1 1 d . . .
H22A H 0.2151 1.2296 0.3047 0.052 Uiso 1 1 calc R . .
H22B H 0.2438 1.3862 0.3131 0.052 Uiso 1 1 calc R . .
H22C H 0.1093 1.2973 0.3438 0.052 Uiso 1 1 calc R . .
C23 C 0.2730(2) 1.4885(2) 0.49041(15) 0.0312(5) Uani 1 1 d . . .
H23A H 0.3212 1.5193 0.5491 0.047 Uiso 1 1 calc R . .
H23B H 0.1722 1.4689 0.4888 0.047 Uiso 1 1 calc R . .
H23C H 0.3065 1.5579 0.4580 0.047 Uiso 1 1 calc R . .
C24 C 0.2546(2) 1.4363(2) 0.72678(16) 0.0361(5) Uani 1 1 d . . .
H24A H 0.1858 1.3579 0.6897 0.054 Uiso 1 1 calc R . .
H24B H 0.2576 1.5154 0.7030 0.054 Uiso 1 1 calc R . .
H24C H 0.2280 1.4474 0.7829 0.054 Uiso 1 1 calc R . .
C25 C 0.5248(2) 1.5704(2) 0.80564(13) 0.0308(5) Uani 1 1 d . . .
H25A H 0.6232 1.5754 0.8174 0.046 Uiso 1 1 calc R . .
H25B H 0.4878 1.5762 0.8587 0.046 Uiso 1 1 calc R . .
H25C H 0.5170 1.6443 0.7788 0.046 Uiso 1 1 calc R . .

loop_
_atom_site_aniso_label
_atom_site_aniso_U_11
_atom_site_aniso_U_22
_atom_site_aniso_U_33
_atom_site_aniso_U_23
_atom_site_aniso_U_13
_atom_site_aniso_U_12
Y1 0.01237(8) 0.01900(9) 0.00988(8) 0.00246(6) 0.00256(6) 0.00897(6)
S1 0.0152(2) 0.0226(2) 0.0266(2) 0.00945(19) 0.00460(18) 0.00691(17)
O1 0.0206(6) 0.0208(7) 0.0206(7) -0.0032(5) 0.0074(5) 0.0051(5)
N1 0.0362(9) 0.0238(8) 0.0194(8) 0.0028(7) 0.0087(7) 0.0144(7)
C1 0.0159(8) 0.0201(9) 0.0164(9) 0.0021(7) 0.0022(7) 0.0106(7)
S2 0.0217(2) 0.0175(2) 0.0232(2) 0.00303(18) 0.00372(18) 0.01044(18)
O2 0.0202(6) 0.0283(7) 0.0206(7) 0.0007(6) 0.0069(5) 0.0025(5)
N2 0.0320(9) 0.0179(8) 0.0137(8) 0.0011(6) 0.0039(7) 0.0081(7)
C2 0.0165(8) 0.0179(8) 0.0157(8) 0.0028(7) 0.0025(7) 0.0099(7)
O3 0.0332(8) 0.0434(9) 0.0260(8) 0.0021(7) 0.0152(6) 0.0123(7)
N3 0.0197(7) 0.0194(8) 0.0164(8) 0.0043(6) 0.0044(6) 0.0060(6)
C3 0.0178(9) 0.0195(9) 0.0221(10) 0.0006(7) 0.0051(7) 0.0044(7)
O4 0.0618(11) 0.0221(8) 0.0235(8) -0.0039(6) 0.0127(7) 0.0074(7)
C4 0.0234(9) 0.0166(9) 0.0211(9) -0.0039(7) 0.0013(7) 0.0038(7)
O5 0.0169(6) 0.0293(7) 0.0148(6) 0.0022(5) -0.0018(5) 0.0081(5)
C5 0.0252(9) 0.0218(9) 0.0144(9) 0.0028(7) 0.0049(7) 0.0121(7)
O6 0.0202(6) 0.0272(7) 0.0139(6) 0.0030(5) 0.0065(5) 0.0103(5)
C6 0.0180(8) 0.0205(9) 0.0194(9) 0.0060(7) 0.0044(7) 0.0063(7)
O7 0.0396(8) 0.0362(8) 0.0169(7) 0.0057(6) 0.0131(6) 0.0170(7)
C7 0.0173(8) 0.0160(8) 0.0173(9) 0.0005(7) 0.0007(7) 0.0048(7)
O8 0.0341(8) 0.0543(10) 0.0150(7) 0.0000(7) -0.0040(6) 0.0104(7)
C8 0.0172(8) 0.0130(8) 0.0122(8) 0.0021(6) 0.0019(6) 0.0078(6)
O9 0.0128(6) 0.0224(6) 0.0184(6) 0.0020(5) 0.0046(5) 0.0055(5)
C9 0.0154(8) 0.0129(8) 0.0127(8) 0.0030(6) 0.0025(6) 0.0067(6)
O10 0.0186(6) 0.0337(7) 0.0212(7) 0.0155(6) 0.0076(5) 0.0159(6)
C10 0.0145(8) 0.0166(8) 0.0164(9) 0.0015(7) 0.0036(7) 0.0065(7)
O11 0.0361(8) 0.0295(8) 0.0154(7) -0.0008(6) 0.0038(6) 0.0033(6)
C11 0.0164(8) 0.0181(8) 0.0171(9) 0.0020(7) -0.0008(7) 0.0052(7)
O12 0.0214(7) 0.0265(7) 0.0225(7) 0.0081(6) 0.0058(5) 0.0020(6)
C12 0.0244(9) 0.0135(8) 0.0115(8) 0.0018(6) 0.0031(7) 0.0060(7)
O13 0.0150(6) 0.0211(6) 0.0223(7) 0.0078(5) 0.0056(5) 0.0077(5)
C13 0.0193(9) 0.0224(9) 0.0173(9) 0.0041(7) 0.0074(7) 0.0090(7)
O14 0.0145(6) 0.0254(7) 0.0186(7) 0.0040(5) 0.0053(5) 0.0099(5)
C14 0.0143(8) 0.0220(9) 0.0169(9) 0.0038(7) 0.0017(7) 0.0082(7)
O15 0.0134(7) 0.0306(8) 0.0249(7) -0.0109(6) -0.0011(5) 0.0116(6)
C15 0.0149(8) 0.0123(8) 0.0185(9) 0.0031(7) 0.0055(7) 0.0064(6)
O16 0.0296(7) 0.0248(7) 0.0201(7) -0.0024(6) 0.0032(6) 0.0116(6)
C16 0.0153(8) 0.0113(8) 0.0181(9) 0.0035(6) 0.0046(7) 0.0062(6)
C17 0.0122(8) 0.0174(8) 0.0212(9) 0.0025(7) 0.0032(7) 0.0045(6)
C18 0.0172(8) 0.0167(8) 0.0163(9) 0.0007(7) -0.0013(7) 0.0045(7)
C19 0.0183(8) 0.0134(8) 0.0144(8) 0.0037(6) 0.0051(7) 0.0065(6)
C20 0.0133(8) 0.0177(8) 0.0186(9) 0.0040(7) 0.0026(7) 0.0039(7)
C21 0.0137(8) 0.0184(8) 0.0164(9) 0.0047(7) 0.0010(7) 0.0058(7)
C22 0.0385(12) 0.0428(13) 0.0229(11) 0.0137(10) 0.0044(9) 0.0104(10)
C23 0.0357(11) 0.0236(10) 0.0367(12) 0.0076(9) 0.0031(9) 0.0134(9)
C24 0.0255(11) 0.0413(13) 0.0520(15) 0.0179(11) 0.0125(10) 0.0196(10)
C25 0.0413(12) 0.0257(10) 0.0205(10) -0.0029(8) 0.0061(9) 0.0068(9)

loop_
_atom_type_symbol
_atom_type_description
_atom_type_scat_dispersion_real
_atom_type_scat_dispersion_imag
_atom_type_scat_source
C C 0.0033 0.0016 'International Tables Vol C Tables 4.2.6.8 and 6.1.1.4'
H H 0.0000 0.0000 'International Tables Vol C Tables 4.2.6.8 and 6.1.1.4'
N N 0.0061 0.0033 'International Tables Vol C Tables 4.2.6.8 and 6.1.1.4'
O O 0.0106 0.0060 'International Tables Vol C Tables 4.2.6.8 and 6.1.1.4'
Y Y -2.7962 3.5667 'International Tables Vol C Tables 4.2.6.8 and 6.1.1.4'
S S 0.1246 0.1234 'International Tables Vol C Tables 4.2.6.8 and 6.1.1.4'

loop_
_geom_angle_atom_site_label_1
_geom_angle_atom_site_label_2
_geom_angle_atom_site_label_3
_geom_angle
_geom_angle_site_symmetry_1
_geom_angle_site_symmetry_3
_geom_angle_publ_flag
O5 Y1 O10 146.51(5) . 2_676 ?
O5 Y1 O6 102.38(4) . 2_576 ?
O10 Y1 O6 91.79(5) 2_676 2_576 ?
O5 Y1 O1 78.66(5) . . ?
O10 Y1 O1 72.38(5) 2_676 . ?
O6 Y1 O1 144.13(5) 2_576 . ?
O5 Y1 O15 141.70(5) . . ?
O10 Y1 O15 71.25(5) 2_676 . ?
O6 Y1 O15 74.25(5) 2_576 . ?
O1 Y1 O15 126.51(5) . . ?
O5 Y1 O9 86.78(4) . . ?
O10 Y1 O9 99.12(4) 2_676 . ?
O6 Y1 O9 144.55(5) 2_576 . ?
O1 Y1 O9 71.02(4) . . ?
O15 Y1 O9 77.56(5) . . ?
O5 Y1 O13 70.57(5) . . ?
O10 Y1 O13 142.91(5) 2_676 . ?
O6 Y1 O13 74.51(4) 2_576 . ?
O1 Y1 O13 136.10(5) . . ?
O15 Y1 O13 71.87(5) . . ?
O9 Y1 O13 76.62(4) . . ?
O5 Y1 O14 76.24(5) . . ?
O10 Y1 O14 79.19(5) 2_676 . ?
O6 Y1 O14 73.16(5) 2_576 . ?
O1 Y1 O14 72.35(4) . . ?
O15 Y1 O14 134.70(5) . . ?
O9 Y1 O14 141.94(4) . . ?
O13 Y1 O14 126.53(4) . . ?
O13 S1 C23 105.05(9) . . ?
O13 S1 C22 104.53(9) . . ?
C23 S1 C22 98.19(11) . . ?
C1 O1 Y1 140.76(11) . . ?
O4 N1 O3 123.96(16) . . ?
O4 N1 C5 118.44(16) . . ?
O3 N1 C5 117.60(16) . . ?
O2 C1 O1 125.58(16) . . ?
O2 C1 C2 118.62(16) . . ?
O1 C1 C2 115.80(15) . . ?
O16 S2 C25 104.67(9) . . ?
O16 S2 C24 106.78(10) . . ?
C25 S2 C24 98.53(11) . . ?
O7 N2 O8 123.85(16) . . ?
O7 N2 C12 117.98(16) . . ?
O8 N2 C12 118.17(15) . . ?
C3 C2 C7 119.72(16) . . ?
C3 C2 C1 120.92(16) . . ?
C7 C2 C1 119.35(16) . . ?
O11 N3 O12 124.05(16) . . ?
O11 N3 C19 118.71(15) . . ?
O12 N3 C19 117.23(15) . . ?
C4 C3 C2 120.48(17) . . ?
C4 C3 H3 119.8 . . ?
C2 C3 H3 119.8 . . ?
C5 C4 C3 118.03(17) . . ?
C5 C4 H4 121.0 . . ?
C3 C4 H4 121.0 . . ?
C8 O5 Y1 162.58(12) . . ?
C6 C5 C4 122.83(16) . . ?
C6 C5 N1 118.25(16) . . ?
C4 C5 N1 118.87(16) . . ?
C8 O6 Y1 141.21(11) . 2_576 ?
C5 C6 C7 118.21(16) . . ?
C5 C6 H6 120.9 . . ?
C7 C6 H6 120.9 . . ?
C6 C7 C2 120.69(16) . . ?
C6 C7 H7 119.7 . . ?
C2 C7 H7 119.7 . . ?
O5 C8 O6 125.04(16) . . ?
O5 C8 C9 117.73(14) . . ?
O6 C8 C9 117.24(15) . . ?
C15 O9 Y1 129.38(11) . . ?
C10 C9 C14 119.99(16) . . ?
C10 C9 C8 120.04(15) . . ?
C14 C9 C8 119.96(15) . . ?
C15 O10 Y1 150.20(12) . 2_676 ?
C9 C10 C11 120.25(15) . . ?
C9 C10 H10 119.9 . . ?
C11 C10 H10 119.9 . . ?
C12 C11 C10 118.10(16) . . ?
C12 C11 H11 120.9 . . ?
C10 C11 H11 120.9 . . ?
C13 C12 C11 123.20(16) . . ?
C13 C12 N2 118.70(15) . . ?
C11 C12 N2 118.11(16) . . ?
S1 O13 Y1 127.53(7) . . ?
C12 C13 C14 118.06(16) . . ?
C12 C13 H13 121.0 . . ?
C14 C13 H13 121.0 . . ?
Y1 O14 H1O 116.9(18) . . ?
Y1 O14 H2O 105.9(17) . . ?
H1O O14 H2O 106(2) . . ?
C13 C14 C9 120.38(16) . . ?
C13 C14 H14 119.8 . . ?
C9 C14 H14 119.8 . . ?
Y1 O15 H3O 125.1(17) . . ?
Y1 O15 H4O 123(2) . . ?
H3O O15 H4O 105(3) . . ?
O9 C15 O10 124.84(16) . . ?
O9 C15 C16 117.98(15) . . ?
O10 C15 C16 117.18(14) . . ?
C17 C16 C21 119.97(16) . . ?
C17 C16 C15 120.54(15) . . ?
C21 C16 C15 119.47(16) . . ?
C18 C17 C16 120.60(16) . . ?
C18 C17 H17 119.7 . . ?
C16 C17 H17 119.7 . . ?
C17 C18 C19 117.97(16) . . ?
C17 C18 H18 121.0 . . ?
C19 C18 H18 121.0 . . ?
C20 C19 C18 122.82(16) . . ?
C20 C19 N3 118.67(15) . . ?
C18 C19 N3 118.50(15) . . ?
C21 C20 C19 118.52(16) . . ?
C21 C20 H20 120.7 . . ?
C19 C20 H20 120.7 . . ?
C20 C21 C16 120.03(16) . . ?
C20 C21 H21 120.0 . . ?
C16 C21 H21 120.0 . . ?
S1 C22 H22A 109.5 . . ?
S1 C22 H22B 109.5 . . ?
H22A C22 H22B 109.5 . . ?
S1 C22 H22C 109.5 . . ?
H22A C22 H22C 109.5 . . ?
H22B C22 H22C 109.5 . . ?
S1 C23 H23A 109.5 . . ?
S1 C23 H23B 109.5 . . ?
H23A C23 H23B 109.5 . . ?
S1 C23 H23C 109.5 . . ?
H23A C23 H23C 109.5 . . ?
H23B C23 H23C 109.5 . . ?
S2 C24 H24A 109.5 . . ?
S2 C24 H24B 109.5 . . ?
H24A C24 H24B 109.5 . . ?
S2 C24 H24C 109.5 . . ?
H24A C24 H24C 109.5 . . ?
H24B C24 H24C 109.5 . . ?
S2 C25 H25A 109.5 . . ?
S2 C25 H25B 109.5 . . ?
H25A C25 H25B 109.5 . . ?
S2 C25 H25C 109.5 . . ?
H25A C25 H25C 109.5 . . ?
H25B C25 H25C 109.5 . . ?

loop_
_geom_bond_atom_site_label_1
_geom_bond_atom_site_label_2
_geom_bond_distance
_geom_bond_site_symmetry_2
_geom_bond_publ_flag
Y1 O5 2.2688(12) . ?
Y1 O10 2.2887(12) 2_676 ?
Y1 O6 2.3022(12) 2_576 ?
Y1 O1 2.3490(12) . ?
Y1 O15 2.3709(14) . ?
Y1 O9 2.3723(12) . ?
Y1 O13 2.4305(12) . ?
Y1 O14 2.4469(13) . ?
S1 O13 1.5244(13) . ?
S1 C23 1.784(2) . ?
S1 C22 1.785(2) . ?
O1 C1 1.265(2) . ?
N1 O4 1.220(2) . ?
N1 O3 1.230(2) . ?
N1 C5 1.473(2) . ?
C1 O2 1.243(2) . ?
C1 C2 1.519(2) . ?
S2 O16 1.5130(14) . ?
S2 C25 1.773(2) . ?
S2 C24 1.779(2) . ?
N2 O7 1.222(2) . ?
N2 O8 1.224(2) . ?
N2 C12 1.476(2) . ?
C2 C3 1.389(2) . ?
C2 C7 1.389(2) . ?
N3 O11 1.220(2) . ?
N3 O12 1.2285(19) . ?
N3 C19 1.464(2) . ?
C3 C4 1.387(3) . ?
C3 H3 0.9300 . ?
C4 C5 1.383(3) . ?
C4 H4 0.9300 . ?
O5 C8 1.250(2) . ?
C5 C6 1.379(3) . ?
O6 C8 1.256(2) . ?
O6 Y1 2.3022(12) 2_576 ?
C6 C7 1.381(2) . ?
C6 H6 0.9300 . ?
C7 H7 0.9300 . ?
C8 C9 1.507(2) . ?
O9 C15 1.257(2) . ?
C9 C10 1.388(2) . ?
C9 C14 1.400(2) . ?
O10 C15 1.257(2) . ?
O10 Y1 2.2887(12) 2_676 ?
C10 C11 1.389(2) . ?
C10 H10 0.9300 . ?
C11 C12 1.381(2) . ?
C11 H11 0.9300 . ?
C12 C13 1.381(3) . ?
C13 C14 1.382(2) . ?
C13 H13 0.9300 . ?
O14 H1O 0.76(2) . ?
O14 H2O 0.92(3) . ?
C14 H14 0.9300 . ?
O15 H3O 0.84(3) . ?
O15 H4O 0.74(3) . ?
C15 C16 1.501(2) . ?
C16 C17 1.392(2) . ?
C16 C21 1.400(2) . ?
C17 C18 1.384(2) . ?
C17 H17 0.9300 . ?
C18 C19 1.387(2) . ?
C18 H18 0.9300 . ?
C19 C20 1.383(2) . ?
C20 C21 1.382(2) . ?
C20 H20 0.9300 . ?
C21 H21 0.9300 . ?
C22 H22A 0.9600 . ?
C22 H22B 0.9600 . ?
C22 H22C 0.9600 . ?
C23 H23A 0.9600 . ?
C23 H23B 0.9600 . ?
C23 H23C 0.9600 . ?
C24 H24A 0.9600 . ?
C24 H24B 0.9600 . ?
C24 H24C 0.9600 . ?
C25 H25A 0.9600 . ?
C25 H25B 0.9600 . ?
C25 H25C 0.9600 . ?

loop_
_geom_hbond_atom_site_label_D
_geom_hbond_atom_site_label_H
_geom_hbond_atom_site_label_A
_geom_hbond_distance_DH
_geom_hbond_distance_HA
_geom_hbond_distance_DA
_geom_hbond_angle_DHA
_geom_hbond_site_symmetry_A
O14 H2O O2 0.92(3) 1.79(3) 2.7015(19) 169(3) .
O15 H4O O1 0.74(3) 2.23(3) 2.9246(19) 157(3) 2_676
O15 H4O O10 0.74(3) 2.34(3) 2.8522(19) 127(2) .
O14 H1O O13 0.76(2) 2.09(2) 2.8315(17) 166(2) 2_576
O15 H3O O16 0.84(3) 1.86(3) 2.6915(19) 175(3) .
